data_1537503
loop_
_publ_author_name
'Kato, A.'

_publ_section_title
;
 Ikunolite, a new Bismuth Mineral from the Ikuno Mine, Japan
;
_journal_name_full 'Mineralogical Journal (Japan)'
_journal_page_first 397
_journal_page_last 407
_journal_volume 2
_journal_year 1959
_chemical_formula_sum 'Bi4 S2.76 Se0.24'
_space_group_IT_number 166
_symmetry_space_group_name_Hall '-R 3 2"'
_symmetry_space_group_name_H-M 'R -3 m :H'
_cell_angle_alpha 90
_cell_angle_beta 90
_cell_angle_gamma 120
_cell_formula_units_Z 3
_cell_length_a 4.15
_cell_length_b 4.15
_cell_length_c 39.18999
_cell_volume 584.524
_citation_journal_id_ASTM MJTOAS
_cod_data_source_file Kato_MJTOAS_1959_979.cif
_cod_data_source_block Bi4S2.76Se0.24
_cod_original_cell_volume 584.5236
_cod_database_code 1537503

loop_
_symmetry_equiv_pos_as_xyz
x,y,z
-y,x-y,z
-x+y,-x,z
y,x,-z
-x,-x+y,-z
x-y,-y,-z
-x,-y,-z
y,-x+y,-z
x-y,x,-z
-y,-x,z
x,x-y,z
-x+y,y,z
x+2/3,y+1/3,z+1/3
-y+2/3,x-y+1/3,z+1/3
-x+y+2/3,-x+1/3,z+1/3
y+2/3,x+1/3,-z+1/3
-x+2/3,-x+y+1/3,-z+1/3
x-y+2/3,-y+1/3,-z+1/3
-x+2/3,-y+1/3,-z+1/3
y+2/3,-x+y+1/3,-z+1/3
x-y+2/3,x+1/3,-z+1/3
-y+2/3,-x+1/3,z+1/3
x+2/3,x-y+1/3,z+1/3
-x+y+2/3,y+1/3,z+1/3
x+1/3,y+2/3,z+2/3
-y+1/3,x-y+2/3,z+2/3
-x+y+1/3,-x+2/3,z+2/3
y+1/3,x+2/3,-z+2/3
-x+1/3,-x+y+2/3,-z+2/3
x-y+1/3,-y+2/3,-z+2/3
-x+1/3,-y+2/3,-z+2/3
y+1/3,-x+y+2/3,-z+2/3
x-y+1/3,x+2/3,-z+2/3
-y+1/3,-x+2/3,z+2/3
x+1/3,x-y+2/3,z+2/3
-x+y+1/3,y+2/3,z+2/3

loop_
_atom_site_label
_atom_site_type_symbol
_atom_site_fract_x
_atom_site_fract_y
_atom_site_fract_z
_atom_site_occupancy
_atom_site_U_iso_or_equiv
Bi2 Bi 0 0 0.287 1 0.0
Bi1 Bi 0 0 0.142 1 0.0
Se1 Se 0 0 0 0.08 0.0
Se2 Se 0 0 0.426 0.08 0.0
S2 S 0 0 0.426 0.92 0.0
S1 S 0 0 0 0.92 0.0
